data_4337109
loop_
_publ_author_name
'Li, Xing-Jun'
'Jiang, Fei-Long'
'Wu, Ming-Yan'
'Chen, Lian'
'Qian, Jin-Jie'
'Zhou, Kang'
'Yuan, Da-Qiang'
'Hong, Mao-Chun'

_publ_section_title
;
 Construction of Two Microporous Metal-Organic Frameworks with flu and pyr
 Topologies Based on Zn4(\m3-OH)2(CO2)6 and Zn6(\m6-O)(CO2)6 Secondary
 Building Units.
;
_journal_issue 2
_journal_name_full 'Inorganic chemistry'
_journal_page_first 1032
_journal_page_last 1038
_journal_paper_doi 10.1021/ic402481b
_journal_volume 53
_journal_year 2014
_chemical_formula_moiety 'C84 H48 N0 O30 P4 Zn6'
_chemical_formula_sum 'C84 H48 N0 O30 P4 Zn6'
_chemical_formula_weight 2053.32
_chemical_name_systematic
; 
 ? 
;
_space_group_IT_number 206
_symmetry_cell_setting cubic
_symmetry_space_group_name_Hall '-I 2b 2c 3'
_symmetry_space_group_name_H-M 'I a -3'
_atom_sites_solution_hydrogens geom
_atom_sites_solution_primary direct
_atom_sites_solution_secondary difmap
_audit_creation_method SHELXL-97
_cell_angle_alpha 90.00
_cell_angle_beta 90.00
_cell_angle_gamma 90.00
_cell_formula_units_Z 4
_cell_length_a 22.9082(3)
_cell_length_b 22.9082(3)
_cell_length_c 22.9082(3)
_cell_measurement_reflns_used 7645
_cell_measurement_temperature 100(2)
_cell_measurement_theta_max 27.4701
_cell_measurement_theta_min 3.0775
_cell_volume 12021.9(3)
_computing_cell_refinement 'CrystalClear (Rigaku Inc., 2007)'
_computing_data_collection 'CrystalClear (Rigaku Inc., 2007)'
_computing_data_reduction 'CrystalClear (Rigaku Inc., 2007)'
_computing_molecular_graphics 'Bruker SHELXTL'
_computing_publication_material 'Bruker SHELXTL'
_computing_structure_refinement 'SHELXL-97 (Sheldrick, 1997)'
_computing_structure_solution 'SHELXS-97 (Sheldrick, 1990)'
_diffrn_ambient_temperature 100(2)
_diffrn_measured_fraction_theta_full 0.974
_diffrn_measured_fraction_theta_max 0.975
_diffrn_measurement_device_type CCD_Profile_fitting
_diffrn_measurement_method '\w scan'
_diffrn_radiation_monochromator graphite
_diffrn_radiation_source 'fine-focus sealed tube'
_diffrn_radiation_type CuK\a
_diffrn_radiation_wavelength 1.54184
_diffrn_reflns_av_R_equivalents 0.0622
_diffrn_reflns_av_sigmaI/netI 0.1433
_diffrn_reflns_limit_h_max 27
_diffrn_reflns_limit_h_min -18
_diffrn_reflns_limit_k_max 28
_diffrn_reflns_limit_k_min -28
_diffrn_reflns_limit_l_max 27
_diffrn_reflns_limit_l_min -28
_diffrn_reflns_number 21492
_diffrn_reflns_theta_full 74.26
_diffrn_reflns_theta_max 74.26
_diffrn_reflns_theta_min 4.73
_exptl_absorpt_coefficient_mu 2.328
_exptl_absorpt_correction_T_max 0.6532
_exptl_absorpt_correction_T_min 0.5418
_exptl_absorpt_correction_type multi-scan
_exptl_absorpt_process_details 'Sphere (Rigaku CrystalClear)'
_exptl_crystal_colour colorless
_exptl_crystal_density_diffrn 1.134
_exptl_crystal_density_method 'not measured'
_exptl_crystal_description block
_exptl_crystal_F_000 4128
_exptl_crystal_size_max 0.30
_exptl_crystal_size_mid 0.25
_exptl_crystal_size_min 0.20
_platon_squeeze_details
;
;
_refine_diff_density_max 0.706
_refine_diff_density_min -0.350
_refine_diff_density_rms 0.087
_refine_ls_extinction_method none
_refine_ls_goodness_of_fit_ref 1.005
_refine_ls_hydrogen_treatment mixed
_refine_ls_matrix_type full
_refine_ls_number_parameters 116
_refine_ls_number_reflns 2004
_refine_ls_number_restraints 6
_refine_ls_restrained_S_all 1.007
_refine_ls_R_factor_all 0.1270
_refine_ls_R_factor_gt 0.0846
_refine_ls_shift/su_max 0.000
_refine_ls_shift/su_mean 0.000
_refine_ls_structure_factor_coef Fsqd
_refine_ls_weighting_details 'calc w=1/[\s^2^(Fo^2^)+(0.0250P)^2^+0.0000P] where P=(Fo^2^+2Fc^2^)/3'
_refine_ls_weighting_scheme calc
_refine_ls_wR_factor_gt 0.1808
_refine_ls_wR_factor_ref 0.1963
_reflns_number_gt 862
_reflns_number_total 2004
_reflns_threshold_expression >2sigma(I)
_cod_data_source_file ic402481b_si_003.cif
_cod_data_source_block complex-2
_cod_depositor_comments
;
The following automatic conversions were performed:

'_exptl_absorpt_correction_type' value 'Multi-scan' changed to
'multi-scan' according to
/usr/data/users/saulius/automatic-downloads/current/ACS/lib/dictionaries/cif_core.dic
dictionary named 'cif_core.dic' version 2.4.2 from 2011-04-26.

Automatic conversion script
Id: cif_fix_values 2281 2013-09-26 08:29:07Z andrius 
;
_cod_original_sg_symbol_H-M Ia-3
_cod_database_code 4337109

loop_
_symmetry_equiv_pos_as_xyz
'x, y, z'
'z, x, y'
'y, z, x'
'-y, -z+1/2, x'
'z, -x, -y+1/2'
'-y+1/2, z, -x'
'-z, -x+1/2, y'
'-z+1/2, x, -y'
'y, -z, -x+1/2'
'-x, -y+1/2, z'
'x, -y, -z+1/2'
'-x+1/2, y, -z'
'x+1/2, y+1/2, z+1/2'
'z+1/2, x+1/2, y+1/2'
'y+1/2, z+1/2, x+1/2'
'-y+1/2, -z+1, x+1/2'
'z+1/2, -x+1/2, -y+1'
'-y+1, z+1/2, -x+1/2'
'-z+1/2, -x+1, y+1/2'
'-z+1, x+1/2, -y+1/2'
'y+1/2, -z+1/2, -x+1'
'-x+1/2, -y+1, z+1/2'
'x+1/2, -y+1/2, -z+1'
'-x+1, y+1/2, -z+1/2'
'-x, -y, -z'
'-z, -x, -y'
'-y, -z, -x'
'y, z-1/2, -x'
'-z, x, y-1/2'
'y-1/2, -z, x'
'z, x-1/2, -y'
'z-1/2, -x, y'
'-y, z, x-1/2'
'x, y-1/2, -z'
'-x, y, z-1/2'
'x-1/2, -y, z'
'-x+1/2, -y+1/2, -z+1/2'
'-z+1/2, -x+1/2, -y+1/2'
'-y+1/2, -z+1/2, -x+1/2'
'y+1/2, z, -x+1/2'
'-z+1/2, x+1/2, y'
'y, -z+1/2, x+1/2'
'z+1/2, x, -y+1/2'
'z, -x+1/2, y+1/2'
'-y+1/2, z+1/2, x'
'x+1/2, y, -z+1/2'
'-x+1/2, y+1/2, z'
'x, -y+1/2, z+1/2'

loop_
_atom_site_label
_atom_site_type_symbol
_atom_site_fract_x
_atom_site_fract_y
_atom_site_fract_z
_atom_site_U_iso_or_equiv
_atom_site_adp_type
_atom_site_occupancy
_atom_site_symmetry_multiplicity
_atom_site_calc_flag
_atom_site_refinement_flags
_atom_site_disorder_assembly
_atom_site_disorder_group
Zn1 Zn 0.46311(7) 0.51994(7) 0.57453(7) 0.0584(5) Uani 0.50 1 d P . .
P1 P 0.39307(7) 0.89307(7) 0.60693(7) 0.0575(7) Uani 1 3 d S . .
O4 O 0.5000 0.5000 0.5000 0.054(2) Uani 1 6 d S . .
O2 O 0.4438(3) 0.6021(2) 0.5889(3) 0.0984(18) Uani 1 1 d . A .
C1 C 0.4057(3) 0.8167(3) 0.5935(3) 0.0586(15) Uani 1 1 d . . .
C2 C 0.4098(4) 0.7758(3) 0.6368(3) 0.088(2) Uani 1 1 d . . .
H2 H 0.4054 0.7873 0.6764 0.105 Uiso 1 1 calc R . .
C4 C 0.4282(4) 0.7005(3) 0.5660(3) 0.079(2) Uani 1 1 d . A .
C6 C 0.4100(5) 0.7994(4) 0.5371(3) 0.107(4) Uani 1 1 d . . .
H6 H 0.4061 0.8269 0.5063 0.129 Uiso 1 1 calc R . .
C5 C 0.4202(5) 0.7407(4) 0.5251(4) 0.118(4) Uani 1 1 d . . .
H5 H 0.4215 0.7287 0.4854 0.141 Uiso 1 1 calc R . .
C3 C 0.4201(4) 0.7182(3) 0.6237(4) 0.089(2) Uani 1 1 d . . .
H3 H 0.4217 0.6901 0.6542 0.107 Uiso 1 1 calc R . .
C7 C 0.4453(5) 0.6390(4) 0.5494(4) 0.107(3) Uani 1 1 d . . .
O3A O 0.4774(5) 0.6380(4) 0.4979(3) 0.056(4) Uani 0.455(15) 1 d P A 1
O3B O 0.4260(6) 0.6180(4) 0.5056(5) 0.091(4) Uani 0.545(15) 1 d P A 2
O1A O 0.4297(2) 0.9297(2) 0.5703(2) 0.030(2) Uani 0.54 3 d SPU . .
O1B O 0.4493(3) 0.9493(3) 0.5507(3) 0.0196(19) Uani 0.46 3 d SPU . .

loop_
_atom_site_aniso_label
_atom_site_aniso_U_11
_atom_site_aniso_U_22
_atom_site_aniso_U_33
_atom_site_aniso_U_23
_atom_site_aniso_U_13
_atom_site_aniso_U_12
Zn1 0.0736(11) 0.0518(9) 0.0499(8) 0.0069(7) 0.0104(8) 0.0139(8)
P1 0.0575(7) 0.0575(7) 0.0575(7) -0.0051(7) -0.0051(7) 0.0051(7)
O4 0.054(2) 0.054(2) 0.054(2) -0.005(2) -0.005(2) -0.005(2)
O2 0.119(5) 0.074(3) 0.102(4) -0.007(3) -0.017(3) 0.013(3)
C1 0.063(4) 0.060(3) 0.052(3) -0.008(3) -0.011(3) 0.014(3)
C2 0.139(7) 0.064(4) 0.061(4) -0.011(3) 0.003(4) 0.008(4)
C4 0.103(5) 0.072(4) 0.061(4) -0.015(3) -0.024(4) 0.032(4)
C6 0.179(10) 0.088(6) 0.055(4) -0.003(4) -0.011(5) 0.069(6)
C5 0.206(11) 0.081(5) 0.066(5) -0.019(4) -0.031(6) 0.068(7)
C3 0.114(6) 0.068(5) 0.085(5) 0.003(4) -0.002(5) -0.004(4)
C7 0.177(10) 0.070(5) 0.072(5) -0.006(4) -0.048(6) 0.045(6)
O3A 0.079(8) 0.056(5) 0.034(4) -0.005(3) -0.015(4) 0.027(5)
O3B 0.116(10) 0.074(6) 0.084(7) -0.021(5) 0.007(6) 0.000(6)
O1A 0.030(2) 0.030(2) 0.030(2) 0.012(2) 0.012(2) -0.012(2)
O1B 0.0196(19) 0.0196(19) 0.0196(19) -0.005(3) -0.005(3) 0.005(3)

loop_
_atom_type_symbol
_atom_type_description
_atom_type_scat_dispersion_real
_atom_type_scat_dispersion_imag
_atom_type_scat_source
C C 0.0181 0.0091 'International Tables Vol C Tables 4.2.6.8 and 6.1.1.4'
H H 0.0000 0.0000 'International Tables Vol C Tables 4.2.6.8 and 6.1.1.4'
N N 0.0311 0.0180 'International Tables Vol C Tables 4.2.6.8 and 6.1.1.4'
O O 0.0492 0.0322 'International Tables Vol C Tables 4.2.6.8 and 6.1.1.4'
P P 0.2955 0.4335 'International Tables Vol C Tables 4.2.6.8 and 6.1.1.4'
Zn Zn -1.5491 0.6778 'International Tables Vol C Tables 4.2.6.8 and 6.1.1.4'

loop_
_geom_angle_atom_site_label_1
_geom_angle_atom_site_label_2
_geom_angle_atom_site_label_3
_geom_angle
_geom_angle_site_symmetry_1
_geom_angle_site_symmetry_3
O3A Zn1 O3B 104.3(5) 2 27_666
O3A Zn1 O4 111.2(3) 2 .
O3B Zn1 O4 109.6(4) 27_666 .
O3A Zn1 O2 116.9(4) 2 .
O3B Zn1 O2 94.2(4) 27_666 .
O4 Zn1 O2 117.9(2) . .
O3A Zn1 O1B 88.4(3) 2 5_566
O3B Zn1 O1B 165.1(5) 27_666 5_566
O4 Zn1 O1B 57.5(3) . 5_566
O2 Zn1 O1B 86.6(3) . 5_566
O3A Zn1 Zn1 75.2(3) 2 27_666
O3B Zn1 Zn1 83.1(4) 27_666 27_666
O4 Zn1 Zn1 52.93(3) . 27_666
O2 Zn1 Zn1 167.89(19) . 27_666
O1B Zn1 Zn1 93.0(2) 5_566 27_666
O3A Zn1 Zn1 158.0(4) 2 26_666
O3B Zn1 Zn1 72.3(4) 27_666 26_666
O4 Zn1 Zn1 52.93(3) . 26_666
O2 Zn1 Zn1 85.06(18) . 26_666
O1B Zn1 Zn1 93.0(2) 5_566 26_666
Zn1 Zn1 Zn1 82.88(10) 27_666 26_666
O3A Zn1 Zn1 75.7(3) 2 2
O3B Zn1 Zn1 130.6(4) 27_666 2
O4 Zn1 Zn1 37.07(3) . 2
O2 Zn1 Zn1 130.6(2) . 2
O1B Zn1 Zn1 44.58(19) 5_566 2
Zn1 Zn1 Zn1 48.56(5) 27_666 2
Zn1 Zn1 Zn1 90.0 26_666 2
O3A Zn1 Zn1 130.4(2) 2 3
O3B Zn1 Zn1 120.8(4) 27_666 3
O4 Zn1 Zn1 37.07(3) . 3
O2 Zn1 Zn1 81.2(2) . 3
O1B Zn1 Zn1 44.58(19) 5_566 3
Zn1 Zn1 Zn1 90.0 27_666 3
Zn1 Zn1 Zn1 48.56(5) 26_666 3
Zn1 Zn1 Zn1 60.0 2 3
O1A P1 C1 111.7(2) . 20_556
O1A P1 C1 111.7(2) . 21_465
C1 P1 C1 107.1(2) 20_556 21_465
O1A P1 C1 111.7(2) . .
C1 P1 C1 107.1(2) 20_556 .
C1 P1 C1 107.1(2) 21_465 .
O1A P1 O1B 0.0(3) . .
C1 P1 O1B 111.7(2) 20_556 .
C1 P1 O1B 111.7(2) 21_465 .
C1 P1 O1B 111.7(2) . .
Zn1 O4 Zn1 74.14(6) 27_666 .
Zn1 O4 Zn1 74.14(6) 27_666 2
Zn1 O4 Zn1 105.86(6) . 2
Zn1 O4 Zn1 180.00(10) 27_666 3
Zn1 O4 Zn1 105.86(6) . 3
Zn1 O4 Zn1 105.86(6) 2 3
Zn1 O4 Zn1 105.86(6) 27_666 26_666
Zn1 O4 Zn1 74.14(6) . 26_666
Zn1 O4 Zn1 180.000(1) 2 26_666
Zn1 O4 Zn1 74.14(6) 3 26_666
Zn1 O4 Zn1 105.86(6) 27_666 25_666
Zn1 O4 Zn1 180.0 . 25_666
Zn1 O4 Zn1 74.14(6) 2 25_666
Zn1 O4 Zn1 74.14(6) 3 25_666
Zn1 O4 Zn1 105.86(6) 26_666 25_666
C7 O2 Zn1 121.7(6) . .
C6 C1 C2 119.1(6) . .
C6 C1 P1 117.3(5) . .
C2 C1 P1 123.6(5) . .
C1 C2 C3 120.7(7) . .
C5 C4 C3 116.8(7) . .
C5 C4 C7 120.2(7) . .
C3 C4 C7 123.0(7) . .
C1 C6 C5 118.9(7) . .
C4 C5 C6 123.5(7) . .
C2 C3 C4 120.6(8) . .
O3B C7 O2 109.1(10) . .
O3B C7 O3A 58.6(7) . .
O2 C7 O3A 128.5(8) . .
O3B C7 C4 119.4(8) . .
O2 C7 C4 116.4(8) . .
O3A C7 C4 111.5(8) . .
C7 O3A Zn1 129.2(7) . 3
C7 O3B Zn1 129.6(9) . 26_666
O1B O1A P1 180.0(14) . .
O1A O1B Zn1 124.7(3) . 10_665
O1A O1B Zn1 124.7(3) . 7_665
Zn1 O1B Zn1 90.8(4) 10_665 7_665
O1A O1B Zn1 124.7(3) . 4_665
Zn1 O1B Zn1 90.8(4) 10_665 4_665
Zn1 O1B Zn1 90.8(4) 7_665 4_665
O1A O1B P1 0.0(9) . .
Zn1 O1B P1 124.7(3) 10_665 .
Zn1 O1B P1 124.7(3) 7_665 .
Zn1 O1B P1 124.7(3) 4_665 .

loop_
_geom_bond_atom_site_label_1
_geom_bond_atom_site_label_2
_geom_bond_distance
_geom_bond_site_symmetry_2
Zn1 O3A 1.923(8) 2
Zn1 O3B 1.947(10) 27_666
Zn1 O4 1.9591(15) .
Zn1 O2 1.961(5) .
Zn1 O1B 2.194(7) 5_566
Zn1 Zn1 2.362(2) 27_666
Zn1 Zn1 2.362(2) 26_666
Zn1 Zn1 3.126(3) 2
Zn1 Zn1 3.126(3) 3
P1 O1A 1.453(10) .
P1 C1 1.800(6) 20_556
P1 C1 1.800(6) 21_465
P1 C1 1.800(6) .
P1 O1B 2.233(12) .
O4 Zn1 1.9591(15) 27_666
O4 Zn1 1.9591(15) 2
O4 Zn1 1.9591(15) 3
O4 Zn1 1.9591(15) 26_666
O4 Zn1 1.9591(15) 25_666
O2 C7 1.240(10) .
C1 C6 1.355(9) .
C1 C2 1.368(9) .
C2 C3 1.373(10) .
C4 C5 1.326(11) .
C4 C3 1.394(10) .
C4 C7 1.512(10) .
C6 C5 1.393(11) .
C7 O3B 1.198(13) .
C7 O3A 1.391(14) .
O3A Zn1 1.923(8) 3
O3B Zn1 1.947(9) 26_666
O1A O1B 0.780(11) .
O1B Zn1 2.194(7) 10_665
O1B Zn1 2.194(7) 7_665
O1B Zn1 2.194(7) 4_665

loop_
_platon_squeeze_void_nr
_platon_squeeze_void_average_x
_platon_squeeze_void_average_y
_platon_squeeze_void_average_z
_platon_squeeze_void_volume
_platon_squeeze_void_count_electrons
1 -0.007 0.161 0.383 5304.8 338.3
